data_2225453
loop_
_publ_author_name
'Ourahou, S.'
'Chammache, M.'
'Zouihri, H.'
'Essassi, El Mokhtar'
'Ng, Seik Weng'

_publ_section_title
;
 2-Hydroxy-10-phenacylpyrrolo[2,1-<i>c</i>][1,4]benzodiazepine-5,11-dione
;
_journal_coeditor_code BT5200
_journal_issue 4
_journal_name_full 'Acta Crystallographica Section E'
_journal_page_first o732
_journal_paper_doi 10.1107/S1600536810006902
_journal_volume 66
_journal_year 2010
_chemical_formula_iupac 'C20 H18 N2 O4'
_chemical_formula_moiety 'C20 H18 N2 O4'
_chemical_formula_sum 'C20 H18 N2 O4'
_chemical_formula_weight 350.36
_chemical_name_systematic
;
2-Hydroxy-10-phenacylpyrrolo[2,1-<i>c</i>][1,4]benzodiazepine-5,11-dione
;
_space_group_IT_number 19
_symmetry_cell_setting orthorhombic
_symmetry_space_group_name_Hall 'P 2ac 2ab'
_symmetry_space_group_name_H-M 'P 21 21 21'
_atom_sites_solution_hydrogens geom
_atom_sites_solution_primary direct
_atom_sites_solution_secondary difmap
_audit_creation_method SHELXL-97
_cell_angle_alpha 90.00
_cell_angle_beta 90.00
_cell_angle_gamma 90.00
_cell_formula_units_Z 4
_cell_length_a 8.8337(2)
_cell_length_b 9.9476(2)
_cell_length_c 18.9295(4)
_cell_measurement_reflns_used 4805
_cell_measurement_temperature 293(2)
_cell_measurement_theta_max 29.4
_cell_measurement_theta_min 3.0
_cell_volume 1663.41(6)
_computing_cell_refinement 'SAINT (Bruker, 2005)'
_computing_data_collection 'APEX2 (Bruker, 2005)'
_computing_data_reduction 'SAINT (Bruker, 2005)'
_computing_molecular_graphics 'X-SEED (Barbour, 2001)'
_computing_publication_material 'publCIF (Westrip, 2010)'
_computing_structure_refinement 'SHELXL97 (Sheldrick, 2008)'
_computing_structure_solution 'SHELXS97 (Sheldrick, 2008)'
_diffrn_ambient_temperature 293(2)
_diffrn_measured_fraction_theta_full 0.997
_diffrn_measured_fraction_theta_max 0.997
_diffrn_measurement_device_type 'Bruker APEXII diffractometer'
_diffrn_measurement_method '\f and \w scans'
_diffrn_radiation_monochromator graphite
_diffrn_radiation_source 'fine-focus sealed tube'
_diffrn_radiation_type MoK\a
_diffrn_radiation_wavelength 0.71073
_diffrn_reflns_av_R_equivalents 0.0295
_diffrn_reflns_av_sigmaI/netI 0.0210
_diffrn_reflns_limit_h_max 11
_diffrn_reflns_limit_h_min -11
_diffrn_reflns_limit_k_max 12
_diffrn_reflns_limit_k_min -12
_diffrn_reflns_limit_l_max 24
_diffrn_reflns_limit_l_min -24
_diffrn_reflns_number 12798
_diffrn_reflns_theta_full 27.49
_diffrn_reflns_theta_max 27.49
_diffrn_reflns_theta_min 2.15
_diffrn_standards_decay_% 0
_diffrn_standards_interval_count 0
_diffrn_standards_interval_time 0
_diffrn_standards_number 0
_exptl_absorpt_coefficient_mu 0.099
_exptl_absorpt_correction_type none
_exptl_crystal_colour Colorless
_exptl_crystal_density_diffrn 1.399
_exptl_crystal_density_method 'not measured'
_exptl_crystal_description Block
_exptl_crystal_F_000 736
_exptl_crystal_size_max 0.3
_exptl_crystal_size_mid 0.3
_exptl_crystal_size_min 0.3
_refine_diff_density_max 0.308
_refine_diff_density_min -0.209
_refine_ls_extinction_method none
_refine_ls_goodness_of_fit_ref 1.148
_refine_ls_hydrogen_treatment mixed
_refine_ls_matrix_type full
_refine_ls_number_parameters 239
_refine_ls_number_reflns 2189
_refine_ls_number_restraints 1
_refine_ls_restrained_S_all 1.147
_refine_ls_R_factor_all 0.0415
_refine_ls_R_factor_gt 0.0329
_refine_ls_shift/su_max 0.000
_refine_ls_shift/su_mean 0.000
_refine_ls_structure_factor_coef Fsqd
_refine_ls_weighting_details 'calc w=1/[\s^2^(Fo^2^)+(0.0831P)^2^] where P=(Fo^2^+2Fc^2^)/3'
_refine_ls_weighting_scheme calc
_refine_ls_wR_factor_gt 0.0965
_refine_ls_wR_factor_ref 0.1177
_reflns_number_gt 1967
_reflns_number_total 2189
_reflns_threshold_expression I>2\s(I)
_cod_data_source_file bt5200.cif
_cod_data_source_block I
_cod_depositor_comments
;
The following automatic conversions were performed:
'_symmetry_cell_setting' value 'Orthorhombic' changed to 'orthorhombic'
according to '/home/saulius/struct/CIF-dictionaries/cif_core.dic'
dictionary named 'cif_core.dic' version 2.4.1 from
2010-06-29.

'_exptl_absorpt_correction_type' value 'None' changed to
'none' according to '/home/saulius/struct/CIF-dictionaries/cif_core.dic'
dictionary named 'cif_core.dic' version 2.4.1 from 2010-06-29.

Automatic conversion script
Id: cif_fix_enum 1527 2010-12-29 10:47:43Z saulius 
;
_cod_database_code 2225453
_cod_database_fobs_code 2225453

loop_
_symmetry_equiv_pos_as_xyz
'x, y, z'
'-x+1/2, -y, z+1/2'
'-x, y+1/2, -z+1/2'
'x+1/2, -y+1/2, -z'

loop_
_atom_site_type_symbol
_atom_site_label
_atom_site_fract_x
_atom_site_fract_y
_atom_site_fract_z
_atom_site_U_iso_or_equiv
_atom_site_adp_type
_atom_site_calc_flag
_atom_site_refinement_flags
_atom_site_occupancy
_atom_site_disorder_assembly
_atom_site_disorder_group
O O1 -0.0779(2) 0.39357(16) 0.24376(9) 0.0502(4) Uani d . 1 . .
O O2 0.47486(17) 0.28910(19) 0.16152(10) 0.0518(4) Uani d . 1 . .
O O3 0.1749(3) 0.72478(18) 0.14616(10) 0.0573(5) Uani d D 1 . .
H H3 0.126(4) 0.779(3) 0.1712(18) 0.096(14) Uiso d D 1 . .
O O4 0.4142(2) 0.07005(18) 0.02926(9) 0.0558(5) Uani d . 1 . .
N N1 0.2550(2) 0.18311(17) 0.13852(9) 0.0343(4) Uani d . 1 . .
N N2 0.1470(2) 0.44132(16) 0.19462(9) 0.0352(4) Uani d . 1 . .
C C1 0.1014(2) 0.18283(19) 0.11457(11) 0.0329(4) Uani d . 1 . .
C C2 0.0577(3) 0.0859(3) 0.06534(14) 0.0500(6) Uani d . 1 . .
H H2 0.1291 0.0261 0.0476 0.060 Uiso calc R 1 . .
C C3 -0.0909(3) 0.0780(3) 0.04276(15) 0.0566(7) Uani d . 1 . .
H H3A -0.1185 0.0117 0.0106 0.068 Uiso calc R 1 . .
C C4 -0.1975(3) 0.1657(3) 0.06668(14) 0.0520(6) Uani d . 1 . .
H H4 -0.2963 0.1613 0.0498 0.062 Uiso calc R 1 . .
C C5 -0.1575(3) 0.2611(2) 0.11618(13) 0.0412(5) Uani d . 1 . .
H H5 -0.2305 0.3202 0.1332 0.049 Uiso calc R 1 . .
C C6 -0.0085(2) 0.27020(19) 0.14120(10) 0.0325(4) Uani d . 1 . .
C C7 0.0178(2) 0.37199(19) 0.19761(11) 0.0338(4) Uani d . 1 . .
C C8 0.1753(3) 0.5578(2) 0.23967(11) 0.0407(5) Uani d . 1 . .
H H8A 0.2312 0.5325 0.2817 0.049 Uiso calc R 1 . .
H H8B 0.0812 0.6006 0.2536 0.049 Uiso calc R 1 . .
C C9 0.2686(3) 0.6495(2) 0.19265(12) 0.0433(5) Uani d . 1 . .
H H9 0.3342 0.7085 0.2206 0.052 Uiso calc R 1 . .
C C10 0.3610(3) 0.5518(2) 0.14819(13) 0.0450(6) Uani d . 1 . .
H H10A 0.4529 0.5260 0.1727 0.054 Uiso calc R 1 . .
H H10B 0.3880 0.5920 0.1032 0.054 Uiso calc R 1 . .
C C11 0.2580(2) 0.42975(19) 0.13715(11) 0.0332(4) Uani d . 1 . .
H H11 0.2078 0.4344 0.0911 0.040 Uiso calc R 1 . .
C C12 0.3410(2) 0.2959(2) 0.14577(11) 0.0342(4) Uani d . 1 . .
C C13 0.3331(3) 0.0550(2) 0.14878(11) 0.0372(4) Uani d . 1 . .
H H13A 0.2586 -0.0142 0.1585 0.045 Uiso calc R 1 . .
H H13B 0.3987 0.0621 0.1897 0.045 Uiso calc R 1 . .
C C14 0.4276(2) 0.0125(2) 0.08502(11) 0.0350(4) Uani d . 1 . .
C C15 0.5352(2) -0.10218(19) 0.09258(10) 0.0328(4) Uani d . 1 . .
C C16 0.5804(3) -0.1537(2) 0.15741(12) 0.0389(5) Uani d . 1 . .
H H16 0.5395 -0.1194 0.1989 0.047 Uiso calc R 1 . .
C C17 0.6868(3) -0.2567(3) 0.16037(15) 0.0503(6) Uani d . 1 . .
H H17 0.7175 -0.2902 0.2039 0.060 Uiso calc R 1 . .
C C18 0.7472(3) -0.3094(3) 0.09913(16) 0.0546(6) Uani d . 1 . .
H H18 0.8188 -0.3778 0.1014 0.065 Uiso calc R 1 . .
C C19 0.7009(3) -0.2605(2) 0.03459(15) 0.0500(6) Uani d . 1 . .
H H19 0.7405 -0.2967 -0.0068 0.060 Uiso calc R 1 . .
C C20 0.5961(2) -0.1579(2) 0.03106(12) 0.0406(5) Uani d . 1 . .
H H20 0.5656 -0.1255 -0.0128 0.049 Uiso calc R 1 . .

loop_
_atom_site_aniso_label
_atom_site_aniso_U_11
_atom_site_aniso_U_22
_atom_site_aniso_U_33
_atom_site_aniso_U_12
_atom_site_aniso_U_13
_atom_site_aniso_U_23
O1 0.0493(9) 0.0446(8) 0.0566(9) -0.0037(8) 0.0283(8) -0.0046(8)
O2 0.0303(7) 0.0521(10) 0.0730(11) 0.0000(8) -0.0009(8) -0.0129(9)
O3 0.0768(13) 0.0405(9) 0.0548(11) 0.0056(10) 0.0169(10) 0.0012(8)
O4 0.0678(12) 0.0546(10) 0.0450(9) 0.0199(10) 0.0092(9) 0.0123(8)
N1 0.0318(8) 0.0296(8) 0.0415(9) 0.0026(7) 0.0014(7) -0.0074(7)
N2 0.0379(9) 0.0292(8) 0.0385(8) -0.0043(7) 0.0131(8) -0.0076(7)
C1 0.0327(9) 0.0300(9) 0.0360(9) -0.0053(8) 0.0024(8) -0.0021(8)
C2 0.0461(12) 0.0484(13) 0.0555(14) -0.0071(11) 0.0008(11) -0.0178(11)
C3 0.0553(14) 0.0611(15) 0.0535(14) -0.0201(14) -0.0088(12) -0.0107(12)
C4 0.0378(11) 0.0618(15) 0.0563(14) -0.0151(12) -0.0092(11) 0.0121(12)
C5 0.0318(10) 0.0429(11) 0.0490(12) -0.0046(9) 0.0025(10) 0.0128(10)
C6 0.0321(9) 0.0295(8) 0.0360(9) -0.0046(8) 0.0062(8) 0.0051(8)
C7 0.0352(9) 0.0281(9) 0.0381(9) 0.0006(9) 0.0097(9) 0.0017(7)
C8 0.0507(12) 0.0329(9) 0.0386(10) -0.0039(10) 0.0101(10) -0.0110(8)
C9 0.0497(12) 0.0326(10) 0.0474(11) -0.0085(10) 0.0093(11) -0.0134(9)
C10 0.0436(12) 0.0360(10) 0.0553(13) -0.0132(10) 0.0165(11) -0.0136(9)
C11 0.0335(9) 0.0300(9) 0.0362(9) -0.0055(8) 0.0091(9) -0.0063(8)
C12 0.0301(9) 0.0355(10) 0.0369(10) -0.0017(9) 0.0060(8) -0.0093(8)
C13 0.0402(10) 0.0307(9) 0.0408(10) 0.0028(9) 0.0047(10) -0.0018(8)
C14 0.0365(10) 0.0295(9) 0.0390(10) -0.0022(9) 0.0040(9) -0.0017(8)
C15 0.0315(9) 0.0270(8) 0.0398(10) -0.0044(8) 0.0028(8) -0.0048(7)
C16 0.0387(10) 0.0365(10) 0.0415(10) -0.0023(9) 0.0015(9) -0.0023(8)
C17 0.0469(13) 0.0456(12) 0.0586(14) 0.0048(12) -0.0040(12) 0.0076(11)
C18 0.0435(12) 0.0422(12) 0.0781(18) 0.0112(11) 0.0071(13) -0.0013(12)
C19 0.0460(13) 0.0426(12) 0.0615(14) 0.0023(11) 0.0118(11) -0.0147(11)
C20 0.0419(11) 0.0400(11) 0.0401(10) -0.0025(10) 0.0065(9) -0.0082(9)

loop_
_atom_type_symbol
_atom_type_description
_atom_type_scat_dispersion_real
_atom_type_scat_dispersion_imag
_atom_type_scat_source
C C 0.0033 0.0000 'International Tables Vol C Tables 4.2.6.8 and 6.1.1.4'
H H 0.0000 0.0000 'International Tables Vol C Tables 4.2.6.8 and 6.1.1.4'
N N 0.0061 0.0000 'International Tables Vol C Tables 4.2.6.8 and 6.1.1.4'
O O 0.0106 0.0000 'International Tables Vol C Tables 4.2.6.8 and 6.1.1.4'

loop_
_geom_angle_atom_site_label_1
_geom_angle_atom_site_label_2
_geom_angle_atom_site_label_3
_geom_angle_site_symmetry_1
_geom_angle_site_symmetry_3
_geom_angle
_geom_angle_publ_flag
C9 O3 H3 . . 107(3) ?
C12 N1 C1 . . 124.24(17) ?
C12 N1 C13 . . 116.19(16) ?
C1 N1 C13 . . 119.21(17) ?
C7 N2 C8 . . 122.12(17) ?
C7 N2 C11 . . 124.18(16) ?
C8 N2 C11 . . 112.35(16) ?
C2 C1 C6 . . 118.6(2) ?
C2 C1 N1 . . 118.36(19) ?
C6 C1 N1 . . 122.92(17) ?
C3 C2 C1 . . 120.5(2) ?
C3 C2 H2 . . 119.7 ?
C1 C2 H2 . . 119.7 ?
C4 C3 C2 . . 121.2(2) ?
C4 C3 H3A . . 119.4 ?
C2 C3 H3A . . 119.4 ?
C3 C4 C5 . . 119.3(2) ?
C3 C4 H4 . . 120.4 ?
C5 C4 H4 . . 120.4 ?
C4 C5 C6 . . 121.0(2) ?
C4 C5 H5 . . 119.5 ?
C6 C5 H5 . . 119.5 ?
C1 C6 C5 . . 119.35(19) ?
C1 C6 C7 . . 124.96(18) ?
C5 C6 C7 . . 115.64(19) ?
O1 C7 N2 . . 121.73(19) ?
O1 C7 C6 . . 121.22(19) ?
N2 C7 C6 . . 117.01(17) ?
N2 C8 C9 . . 103.16(16) ?
N2 C8 H8A . . 111.1 ?
C9 C8 H8A . . 111.1 ?
N2 C8 H8B . . 111.1 ?
C9 C8 H8B . . 111.1 ?
H8A C8 H8B . . 109.1 ?
O3 C9 C8 . . 111.3(2) ?
O3 C9 C10 . . 107.82(19) ?
C8 C9 C10 . . 103.35(17) ?
O3 C9 H9 . . 111.3 ?
C8 C9 H9 . . 111.3 ?
C10 C9 H9 . . 111.3 ?
C9 C10 C11 . . 105.27(17) ?
C9 C10 H10A . . 110.7 ?
C11 C10 H10A . . 110.7 ?
C9 C10 H10B . . 110.7 ?
C11 C10 H10B . . 110.7 ?
H10A C10 H10B . . 108.8 ?
N2 C11 C12 . . 108.02(17) ?
N2 C11 C10 . . 103.50(16) ?
C12 C11 C10 . . 113.01(18) ?
N2 C11 H11 . . 110.7 ?
C12 C11 H11 . . 110.7 ?
C10 C11 H11 . . 110.7 ?
O2 C12 N1 . . 121.3(2) ?
O2 C12 C11 . . 122.6(2) ?
N1 C12 C11 . . 116.05(16) ?
N1 C13 C14 . . 113.23(17) ?
N1 C13 H13A . . 108.9 ?
C14 C13 H13A . . 108.9 ?
N1 C13 H13B . . 108.9 ?
C14 C13 H13B . . 108.9 ?
H13A C13 H13B . . 107.7 ?
O4 C14 C15 . . 120.62(19) ?
O4 C14 C13 . . 120.4(2) ?
C15 C14 C13 . . 118.97(17) ?
C16 C15 C20 . . 118.63(19) ?
C16 C15 C14 . . 123.39(18) ?
C20 C15 C14 . . 117.96(18) ?
C15 C16 C17 . . 120.1(2) ?
C15 C16 H16 . . 119.9 ?
C17 C16 H16 . . 119.9 ?
C18 C17 C16 . . 120.5(2) ?
C18 C17 H17 . . 119.8 ?
C16 C17 H17 . . 119.8 ?
C19 C18 C17 . . 119.8(2) ?
C19 C18 H18 . . 120.1 ?
C17 C18 H18 . . 120.1 ?
C18 C19 C20 . . 120.2(2) ?
C18 C19 H19 . . 119.9 ?
C20 C19 H19 . . 119.9 ?
C19 C20 C15 . . 120.8(2) ?
C19 C20 H20 . . 119.6 ?
C15 C20 H20 . . 119.6 ?

loop_
_geom_bond_atom_site_label_1
_geom_bond_atom_site_label_2
_geom_bond_site_symmetry_2
_geom_bond_distance
_geom_bond_publ_flag
O1 C7 . 1.235(2) ?
O2 C12 . 1.221(3) ?
O3 C9 . 1.421(3) ?
O3 H3 . 0.841(10) ?
O4 C14 . 1.207(3) ?
N1 C12 . 1.362(3) ?
N1 C1 . 1.430(3) ?
N1 C13 . 1.462(3) ?
N2 C7 . 1.334(3) ?
N2 C8 . 1.460(2) ?
N2 C11 . 1.469(2) ?
C1 C2 . 1.396(3) ?
C1 C6 . 1.397(3) ?
C2 C3 . 1.383(4) ?
C2 H2 . 0.9300 ?
C3 C4 . 1.361(4) ?
C3 H3A . 0.9300 ?
C4 C5 . 1.380(4) ?
C4 H4 . 0.9300 ?
C5 C6 . 1.402(3) ?
C5 H5 . 0.9300 ?
C6 C7 . 1.490(3) ?
C8 C9 . 1.518(3) ?
C8 H8A . 0.9700 ?
C8 H8B . 0.9700 ?
C9 C10 . 1.523(3) ?
C9 H9 . 0.9800 ?
C10 C11 . 1.531(3) ?
C10 H10A . 0.9700 ?
C10 H10B . 0.9700 ?
C11 C12 . 1.529(3) ?
C11 H11 . 0.9800 ?
C13 C14 . 1.528(3) ?
C13 H13A . 0.9700 ?
C13 H13B . 0.9700 ?
C14 C15 . 1.492(3) ?
C15 C16 . 1.389(3) ?
C15 C20 . 1.397(3) ?
C16 C17 . 1.391(3) ?
C16 H16 . 0.9300 ?
C17 C18 . 1.379(4) ?
C17 H17 . 0.9300 ?
C18 C19 . 1.377(4) ?
C18 H18 . 0.9300 ?
C19 C20 . 1.379(3) ?
C19 H19 . 0.9300 ?
C20 H20 . 0.9300 ?

loop_
_geom_hbond_atom_site_label_D
_geom_hbond_atom_site_label_H
_geom_hbond_atom_site_label_A
_geom_hbond_site_symmetry_A
_geom_hbond_distance_DH
_geom_hbond_distance_HA
_geom_hbond_distance_DA
_geom_hbond_angle_DHA
_geom_hbond_publ_flag
O3 H3 O1 3 0.840(10) 2.02(2) 2.810(2) 157(4) yes

loop_
_geom_torsion_atom_site_label_1
_geom_torsion_atom_site_label_2
_geom_torsion_atom_site_label_3
_geom_torsion_atom_site_label_4
_geom_torsion_site_symmetry_1
_geom_torsion_site_symmetry_2
_geom_torsion_site_symmetry_3
_geom_torsion_site_symmetry_4
_geom_torsion
_geom_torsion_publ_flag
C12 N1 C1 C2 . . . . 136.0(2) ?
C13 N1 C1 C2 . . . . -36.8(3) ?
C12 N1 C1 C6 . . . . -47.7(3) ?
C13 N1 C1 C6 . . . . 139.5(2) ?
C6 C1 C2 C3 . . . . 0.9(4) ?
N1 C1 C2 C3 . . . . 177.4(3) ?
C1 C2 C3 C4 . . . . 1.3(5) ?
C2 C3 C4 C5 . . . . -2.2(4) ?
C3 C4 C5 C6 . . . . 1.0(4) ?
C2 C1 C6 C5 . . . . -2.1(3) ?
N1 C1 C6 C5 . . . . -178.35(18) ?
C2 C1 C6 C7 . . . . 175.3(2) ?
N1 C1 C6 C7 . . . . -0.9(3) ?
C4 C5 C6 C1 . . . . 1.1(3) ?
C4 C5 C6 C7 . . . . -176.5(2) ?
C8 N2 C7 O1 . . . . -7.9(3) ?
C11 N2 C7 O1 . . . . -173.6(2) ?
C8 N2 C7 C6 . . . . 170.02(18) ?
C11 N2 C7 C6 . . . . 4.3(3) ?
C1 C6 C7 O1 . . . . -140.7(2) ?
C5 C6 C7 O1 . . . . 36.8(3) ?
C1 C6 C7 N2 . . . . 41.3(3) ?
C5 C6 C7 N2 . . . . -141.1(2) ?
C7 N2 C8 C9 . . . . -145.4(2) ?
C11 N2 C8 C9 . . . . 21.8(2) ?
N2 C8 C9 O3 . . . . 82.0(2) ?
N2 C8 C9 C10 . . . . -33.5(2) ?
O3 C9 C10 C11 . . . . -84.2(2) ?
C8 C9 C10 C11 . . . . 33.8(2) ?
C7 N2 C11 C12 . . . . -73.9(2) ?
C8 N2 C11 C12 . . . . 119.19(19) ?
C7 N2 C11 C10 . . . . 166.1(2) ?
C8 N2 C11 C10 . . . . -0.9(2) ?
C9 C10 C11 N2 . . . . -20.6(2) ?
C9 C10 C11 C12 . . . . -137.16(19) ?
C1 N1 C12 O2 . . . . -174.6(2) ?
C13 N1 C12 O2 . . . . -1.6(3) ?
C1 N1 C12 C11 . . . . 8.7(3) ?
C13 N1 C12 C11 . . . . -178.27(17) ?
N2 C11 C12 O2 . . . . -112.3(2) ?
C10 C11 C12 O2 . . . . 1.6(3) ?
N2 C11 C12 N1 . . . . 64.4(2) ?
C10 C11 C12 N1 . . . . 178.29(18) ?
C12 N1 C13 C14 . . . . -78.0(2) ?
C1 N1 C13 C14 . . . . 95.4(2) ?
N1 C13 C14 O4 . . . . -11.8(3) ?
N1 C13 C14 C15 . . . . 168.91(16) ?
O4 C14 C15 C16 . . . . 165.7(2) ?
C13 C14 C15 C16 . . . . -15.1(3) ?
O4 C14 C15 C20 . . . . -12.7(3) ?
C13 C14 C15 C20 . . . . 166.57(19) ?
C20 C15 C16 C17 . . . . 1.4(3) ?
C14 C15 C16 C17 . . . . -176.9(2) ?
C15 C16 C17 C18 . . . . -0.7(4) ?
C16 C17 C18 C19 . . . . -0.5(4) ?
C17 C18 C19 C20 . . . . 0.8(4) ?
C18 C19 C20 C15 . . . . 0.0(4) ?
C16 C15 C20 C19 . . . . -1.1(3) ?
C14 C15 C20 C19 . . . . 177.3(2) ?

loop_
_cod_related_entry_id
_cod_related_entry_database
_cod_related_entry_code
1 ChemSpider 24744571
